data_2218697
loop_
_publ_author_name
'Wang, Wei'

_publ_section_title <i>catena</i>-Poly[[chloridocopper(I)]-\m-\h^2^,\s^1^-3-(2-allyl-2<i>H</i>-tetrazol-5-yl)pyridine]
_journal_coeditor_code GK2142
_journal_issue 7
_journal_name_full 'Acta Crystallographica Section E'
_journal_page_first m900
_journal_page_last m901
_journal_paper_doi 10.1107/S1600536808013895
_journal_volume 64
_journal_year 2008
_chemical_formula_iupac '[Cu Cl (C9 H9 N5)]'
_chemical_formula_moiety 'C9 H9 Cl Cu N5'
_chemical_formula_sum 'C9 H9 Cl Cu N5'
_chemical_formula_weight 286.21
_chemical_name_systematic
;
<i>catena</i>-Poly[[chloridocopper(I)]-\m-\h^2^,\s^1^-3-(2-allyl-2<i>H</i>-
tetrazol-5-yl)pyridine]
;
_space_group_IT_number 2
_symmetry_cell_setting triclinic
_symmetry_space_group_name_Hall '-P 1'
_symmetry_space_group_name_H-M 'P -1'
_atom_sites_solution_hydrogens geom
_atom_sites_solution_primary direct
_atom_sites_solution_secondary difmap
_audit_creation_method SHELXL-97
_cell_angle_alpha 80.51(3)
_cell_angle_beta 77.00(3)
_cell_angle_gamma 84.68(3)
_cell_formula_units_Z 2
_cell_length_a 7.3005(15)
_cell_length_b 7.6560(15)
_cell_length_c 9.981(2)
_cell_measurement_reflns_used 5070
_cell_measurement_temperature 293(2)
_cell_measurement_theta_max 27.54
_cell_measurement_theta_min 3.17
_cell_volume 535.2(2)
_computing_cell_refinement 'CrystalClear (Rigaku, 2005)'
_computing_data_collection 'CrystalClear (Rigaku, 2005)'
_computing_data_reduction 'CrystalClear (Rigaku, 2005)'
_computing_molecular_graphics 'PLATON (Spek, 2003) and SHELXTL (Sheldrick, 2008)'
_computing_publication_material 'SHELXTL (Sheldrick, 2008)'
_computing_structure_refinement 'SHELXL97 (Sheldrick, 2008)'
_computing_structure_solution 'SHELXS97 (Sheldrick, 2008)'
_diffrn_ambient_temperature 293(2)
_diffrn_detector_area_resol_mean 13.6612
_diffrn_measured_fraction_theta_full 0.997
_diffrn_measured_fraction_theta_max 0.997
_diffrn_measurement_device_type 'Rigaku Mercury2'
_diffrn_measurement_method CCD_Profile_fitting
_diffrn_radiation_monochromator graphite
_diffrn_radiation_source 'fine-focus sealed tube'
_diffrn_radiation_type MoK\a
_diffrn_radiation_wavelength 0.71073
_diffrn_reflns_av_R_equivalents 0.0470
_diffrn_reflns_av_sigmaI/netI 0.0593
_diffrn_reflns_limit_h_max 9
_diffrn_reflns_limit_h_min -9
_diffrn_reflns_limit_k_max 9
_diffrn_reflns_limit_k_min -9
_diffrn_reflns_limit_l_max 12
_diffrn_reflns_limit_l_min -12
_diffrn_reflns_number 5572
_diffrn_reflns_theta_full 27.48
_diffrn_reflns_theta_max 27.48
_diffrn_reflns_theta_min 3.18
_diffrn_standards_decay_% 0
_diffrn_standards_interval_count 0
_diffrn_standards_interval_time 0
_diffrn_standards_number 0
_exptl_absorpt_coefficient_mu 2.266
_exptl_absorpt_correction_T_max 1
_exptl_absorpt_correction_T_min 0.806
_exptl_absorpt_correction_type multi-scan
_exptl_absorpt_process_details '(CrystalClear; Rigaku, 2005)'
_exptl_crystal_colour colorless
_exptl_crystal_density_diffrn 1.776
_exptl_crystal_density_method 'not measured'
_exptl_crystal_description block
_exptl_crystal_F_000 288
_exptl_crystal_size_max 0.2
_exptl_crystal_size_mid 0.15
_exptl_crystal_size_min 0.1
_refine_diff_density_max 0.433
_refine_diff_density_min -0.460
_refine_ls_extinction_method none
_refine_ls_goodness_of_fit_ref 1.163
_refine_ls_hydrogen_treatment constr
_refine_ls_matrix_type full
_refine_ls_number_parameters 154
_refine_ls_number_reflns 2443
_refine_ls_number_restraints 0
_refine_ls_restrained_S_all 1.163
_refine_ls_R_factor_all 0.0657
_refine_ls_R_factor_gt 0.0448
_refine_ls_shift/su_max 0.000
_refine_ls_shift/su_mean 0.000
_refine_ls_structure_factor_coef Fsqd
_refine_ls_weighting_details 'calc w=1/[\s^2^(Fo^2^)+(0.0388P)^2^] where P=(Fo^2^+2Fc^2^)/3'
_refine_ls_weighting_scheme calc
_refine_ls_wR_factor_gt 0.0919
_refine_ls_wR_factor_ref 0.1035
_reflns_number_gt 1918
_reflns_number_total 2443
_reflns_threshold_expression I>2\s(I)
_cod_data_source_file gk2142.cif
_cod_data_source_block I
_cod_original_cell_volume 535.23(19)
_cod_database_code 2218697
_cod_database_fobs_code 2218697

loop_
_symmetry_equiv_pos_as_xyz
'x, y, z'
'-x, -y, -z'

loop_
_atom_site_type_symbol
_atom_site_label
_atom_site_fract_x
_atom_site_fract_y
_atom_site_fract_z
_atom_site_U_iso_or_equiv
_atom_site_adp_type
_atom_site_calc_flag
_atom_site_refinement_flags
_atom_site_occupancy
Cu Cu1 0.15988(6) -0.16243(6) 0.38989(4) 0.03499(17) Uani d . 1
Cl Cl3 -0.15148(11) -0.11291(11) 0.40805(10) 0.0362(2) Uani d . 1
N N1 0.2905(4) 0.0083(4) 0.2319(3) 0.0273(6) Uani d . 1
N N2 0.0888(4) 0.4924(4) -0.2268(3) 0.0288(6) Uani d . 1
N N3 0.2403(4) 0.4402(4) -0.1738(3) 0.0307(7) Uani d . 1
N N4 -0.0077(4) 0.2863(4) -0.0651(3) 0.0365(7) Uani d . 1
N N5 -0.0620(4) 0.4030(4) -0.1640(3) 0.0363(7) Uani d . 1
C C1 0.4677(5) 0.0501(5) 0.2253(3) 0.0345(8) Uani d . 1
H H1A 0.5306 -0.0055 0.2974 0.039(10) Uiso d R 1
C C2 0.5620(5) 0.1711(5) 0.1194(4) 0.0375(9) Uani d . 1
H H2A 0.6894 0.1957 0.1169 0.034(10) Uiso d R 1
C C3 0.4697(5) 0.2565(5) 0.0182(4) 0.0344(8) Uani d . 1
H H3A 0.5327 0.3399 -0.0568 0.040(10) Uiso d R 1
C C4 0.2031(5) 0.0904(4) 0.1323(3) 0.0266(7) Uani d . 1
H H4A 0.0779 0.0591 0.1349 0.029(9) Uiso d R 1
C C5 0.2858(4) 0.2174(4) 0.0256(3) 0.0256(7) Uani d . 1
C C6 0.0802(5) 0.6439(4) -0.3365(3) 0.0307(8) Uani d . 1
H H6A 0.1222 0.7458 -0.3100 0.030(10) Uiso d R 1
H H6B -0.0483 0.6696 -0.3450 0.037(10) Uiso d R 1
C C7 0.1745(5) 0.3120(4) -0.0734(3) 0.0266(7) Uani d . 1
C C8 0.1990(5) 0.6128(4) -0.4751(3) 0.0303(8) Uani d . 1
H H8A 0.1838 0.5028 -0.5045 0.028(9) Uiso d R 1
C C9 0.3666(5) 0.6878(5) -0.5325(4) 0.0414(10) Uani d . 1
H H9A 0.4217 0.7393 -0.4705 0.075(16) Uiso d R 1
H H9B 0.4567 0.6248 -0.5960 0.066(14) Uiso d R 1

loop_
_atom_site_aniso_label
_atom_site_aniso_U_11
_atom_site_aniso_U_22
_atom_site_aniso_U_33
_atom_site_aniso_U_12
_atom_site_aniso_U_13
_atom_site_aniso_U_23
Cu1 0.0274(3) 0.0380(3) 0.0312(3) -0.00009(18) -0.00526(18) 0.01645(19)
Cl3 0.0272(5) 0.0346(5) 0.0449(5) -0.0015(3) -0.0117(4) 0.0051(4)
N1 0.0277(15) 0.0261(14) 0.0234(13) -0.0003(11) -0.0041(12) 0.0069(11)
N2 0.0307(15) 0.0278(15) 0.0243(14) -0.0005(12) -0.0062(12) 0.0058(12)
N3 0.0346(16) 0.0295(15) 0.0253(14) -0.0053(12) -0.0076(13) 0.0070(12)
N4 0.0345(17) 0.0377(17) 0.0304(16) -0.0084(13) -0.0051(13) 0.0160(14)
N5 0.0321(17) 0.0388(18) 0.0335(16) -0.0084(13) -0.0049(13) 0.0086(14)
C1 0.0304(19) 0.045(2) 0.0252(17) -0.0044(16) -0.0086(15) 0.0090(16)
C2 0.0280(19) 0.042(2) 0.043(2) -0.0100(16) -0.0110(16) 0.0004(18)
C3 0.037(2) 0.033(2) 0.0295(18) -0.0104(16) -0.0036(16) 0.0069(16)
C4 0.0246(17) 0.0270(17) 0.0235(16) -0.0051(13) -0.0012(13) 0.0061(13)
C5 0.0284(17) 0.0243(16) 0.0221(15) -0.0020(13) -0.0028(14) -0.0010(13)
C6 0.037(2) 0.0258(18) 0.0246(17) 0.0003(15) -0.0068(15) 0.0069(14)
C7 0.0304(18) 0.0234(17) 0.0223(16) -0.0028(14) -0.0014(14) 0.0024(13)
C8 0.036(2) 0.0221(17) 0.0275(17) 0.0038(14) -0.0066(15) 0.0073(14)
C9 0.0293(19) 0.041(2) 0.046(2) 0.0094(16) -0.0110(18) 0.0140(18)

loop_
_atom_type_symbol
_atom_type_description
_atom_type_scat_dispersion_real
_atom_type_scat_dispersion_imag
_atom_type_scat_source
C C 0.0033 0.0016 'International Tables Vol C Tables 4.2.6.8 and 6.1.1.4'
H H 0.0000 0.0000 'International Tables Vol C Tables 4.2.6.8 and 6.1.1.4'
Cl Cl 0.1484 0.1585 'International Tables Vol C Tables 4.2.6.8 and 6.1.1.4'
Cu Cu 0.3201 1.2651 'International Tables Vol C Tables 4.2.6.8 and 6.1.1.4'
N N 0.0061 0.0033 'International Tables Vol C Tables 4.2.6.8 and 6.1.1.4'

loop_
_geom_angle_atom_site_label_1
_geom_angle_atom_site_label_2
_geom_angle_atom_site_label_3
_geom_angle_site_symmetry_1
_geom_angle_site_symmetry_3
_geom_angle
_geom_angle_publ_flag
N1 Cu1 C9 . 1_546 105.86(13) y
N1 Cu1 C8 . 1_546 143.90(13) y
C9 Cu1 C8 1_546 1_546 39.16(14) y
N1 Cu1 Cl3 . . 108.44(9) y
C9 Cu1 Cl3 1_546 . 145.70(11) y
C8 Cu1 Cl3 1_546 . 106.88(10) y
C4 N1 C1 . . 117.8(3) ?
C4 N1 Cu1 . . 121.4(2) ?
C1 N1 Cu1 . . 120.7(2) ?
N5 N2 N3 . . 113.9(3) ?
N5 N2 C6 . . 121.6(3) ?
N3 N2 C6 . . 124.2(3) ?
C7 N3 N2 . . 101.4(3) ?
N5 N4 C7 . . 106.3(3) ?
N4 N5 N2 . . 105.5(3) ?
N1 C1 C2 . . 122.6(3) ?
N1 C1 H1A . . 118.6 ?
C2 C1 H1A . . 118.8 ?
C3 C2 C1 . . 119.0(3) ?
C3 C2 H2A . . 120.6 ?
C1 C2 H2A . . 120.4 ?
C2 C3 C5 . . 118.8(3) ?
C2 C3 H3A . . 120.5 ?
C5 C3 H3A . . 120.7 ?
N1 C4 C5 . . 123.0(3) ?
N1 C4 H4A . . 118.4 ?
C5 C4 H4A . . 118.6 ?
C3 C5 C4 . . 118.7(3) ?
C3 C5 C7 . . 121.7(3) ?
C4 C5 C7 . . 119.6(3) ?
N2 C6 C8 . . 113.1(3) ?
N2 C6 H6A . . 108.9 ?
C8 C6 H6A . . 108.7 ?
N2 C6 H6B . . 109.0 ?
C8 C6 H6B . . 109.1 ?
H6A C6 H6B . . 107.9 ?
N3 C7 N4 . . 112.9(3) ?
N3 C7 C5 . . 123.1(3) ?
N4 C7 C5 . . 123.8(3) ?
C9 C8 C6 . . 123.7(4) ?
C9 C8 Cu1 . 1_564 69.73(19) ?
C6 C8 Cu1 . 1_564 105.9(2) ?
C9 C8 H8A . . 115.7 ?
C6 C8 H8A . . 115.7 ?
Cu1 C8 H8A 1_564 . 116.0 ?
C8 C9 Cu1 . 1_564 71.11(19) ?
C8 C9 H9A . . 115.8 ?
Cu1 C9 H9A 1_564 . 116.3 ?
C8 C9 H9B . . 117.2 ?
Cu1 C9 H9B 1_564 . 116.7 ?
H9A C9 H9B . . 113.5 ?

loop_
_geom_bond_atom_site_label_1
_geom_bond_atom_site_label_2
_geom_bond_site_symmetry_2
_geom_bond_distance
_geom_bond_publ_flag
Cu1 N1 . 1.995(3) y
Cu1 C9 1_546 2.026(3) y
Cu1 C8 1_546 2.044(3) y
Cu1 Cl3 . 2.2408(10) y
N1 C4 . 1.340(4) ?
N1 C1 . 1.345(4) ?
N2 N5 . 1.327(4) ?
N2 N3 . 1.332(4) ?
N2 C6 . 1.465(4) ?
N3 C7 . 1.321(4) ?
N4 N5 . 1.323(4) ?
N4 C7 . 1.344(4) ?
C1 C2 . 1.384(5) ?
C1 H1A . 0.9599 ?
C2 C3 . 1.382(5) ?
C2 H2A . 0.9600 ?
C3 C5 . 1.386(5) ?
C3 H3A . 0.9600 ?
C4 C5 . 1.387(4) ?
C4 H4A . 0.9601 ?
C5 C7 . 1.476(4) ?
C6 C8 . 1.501(5) ?
C6 H6A . 0.9600 ?
C6 H6B . 0.9600 ?
C8 C9 . 1.364(5) y
C8 Cu1 1_564 2.044(3) ?
C8 H8A . 0.9600 ?
C9 Cu1 1_564 2.026(3) ?
C9 H9A . 0.9600 ?
C9 H9B . 0.9600 ?

loop_
_geom_hbond_atom_site_label_D
_geom_hbond_atom_site_label_H
_geom_hbond_atom_site_label_A
_geom_hbond_site_symmetry_A
_geom_hbond_distance_DH
_geom_hbond_distance_HA
_geom_hbond_distance_DA
_geom_hbond_angle_DHA
_geom_hbond_publ_flag
C1 H1A Cl3 1_655 0.96 2.79 3.675(4) 153.6 y
C2 H2A N4 1_655 0.96 2.59 3.379(5) 139.0 y
C4 H4A N4 . 0.96 2.57 2.909(4) 100.8 y
C6 H6A Cl3 2_565 0.96 2.83 3.607(4) 138.5 y
